data_7132853
loop_
_publ_author_name
'Nambu, Hisanori'
'Onuki, Yuta'
'Aso, Kana'
'Kanamori, Momoka'
'Tomohara, Keisuke'
'Tsuge, Kiyoshi'
'Yakura, Takayuki'

_publ_section_title
;
 Ring expansion of spirocyclopropanes with stabilized sulfonium ylides:
 highly diastereoselective synthesis of cyclobutanes.
;
_journal_issue 34
_journal_name_full 'Chemical communications (Cambridge, England)'
_journal_page_first 4537
_journal_page_last 4540
_journal_paper_doi 10.1039/d3cc06033k
_journal_volume 60
_journal_year 2024
_chemical_formula_moiety 'C22 H20 O5'
_chemical_formula_sum 'C22 H20 O5'
_chemical_formula_weight 364.40
_space_group_crystal_system monoclinic
_space_group_IT_number 14
_space_group_name_Hall '-P 2yn'
_space_group_name_H-M_alt 'P 1 21/n 1'
_atom_sites_solution_hydrogens geom
_atom_sites_solution_primary direct
_atom_sites_solution_secondary difmap
_audit_update_record
;
2023-12-05 deposited with the CCDC.	2024-03-08 downloaded from the CCDC.
;
_cell_angle_alpha 90.0000
_cell_angle_beta 92.251(7)
_cell_angle_gamma 90.0000
_cell_formula_units_Z 4
_cell_length_a 9.08906(16)
_cell_length_b 9.90544(18)
_cell_length_c 20.1477(4)
_cell_measurement_reflns_used 16450
_cell_measurement_temperature 173
_cell_measurement_theta_max 68.22
_cell_measurement_theta_min 4.39
_cell_volume 1812.52(6)
_computing_cell_refinement 'RAPID AUTO'
_computing_data_collection 'RAPID AUTO (Rigaku, ????)'
_computing_data_reduction 'RAPID AUTO'
_computing_molecular_graphics 'CrystalStructure 4.3'
_computing_publication_material 'CrystalStructure 4.3 (Rigaku, 2019)'
_computing_structure_refinement 'SHELXL Version 2018/3 (Sheldrick, 2008)'
_computing_structure_solution 'SHELXT Version 2018/2 (Sheldrick, 2014)'
_diffrn_ambient_temperature 173
_diffrn_detector_area_resol_mean 10.000
_diffrn_measured_fraction_theta_full 1.000
_diffrn_measured_fraction_theta_max 1.000
_diffrn_measurement_device_type 'Rigaku R-AXIS RAPID'
_diffrn_measurement_method \w
_diffrn_radiation_type 'Cu K\a'
_diffrn_radiation_wavelength 1.54187
_diffrn_reflns_av_R_equivalents 0.0359
_diffrn_reflns_av_unetI/netI 0.0199
_diffrn_reflns_Laue_measured_fraction_full 1.000
_diffrn_reflns_Laue_measured_fraction_max 1.000
_diffrn_reflns_limit_h_max 10
_diffrn_reflns_limit_h_min -10
_diffrn_reflns_limit_k_max 11
_diffrn_reflns_limit_k_min -11
_diffrn_reflns_limit_l_max 24
_diffrn_reflns_limit_l_min -23
_diffrn_reflns_number 20217
_diffrn_reflns_point_group_measured_fraction_full 1.000
_diffrn_reflns_point_group_measured_fraction_max 1.000
_diffrn_reflns_theta_full 67.687
_diffrn_reflns_theta_max 68.174
_diffrn_reflns_theta_min 4.392
_diffrn_standards_number 0
_exptl_absorpt_coefficient_mu 0.777
_exptl_absorpt_correction_T_max 0.904
_exptl_absorpt_correction_T_min 0.712
_exptl_absorpt_correction_type multi-scan
_exptl_absorpt_process_details 'ABSCOR (Rigaku, 1995)'
_exptl_crystal_colour colorless
_exptl_crystal_density_diffrn 1.335
_exptl_crystal_density_method 'not measured'
_exptl_crystal_description block
_exptl_crystal_F_000 768.00
_exptl_crystal_size_max 0.270
_exptl_crystal_size_mid 0.250
_exptl_crystal_size_min 0.130
_refine_diff_density_max 0.19
_refine_diff_density_min -0.24
_refine_ls_extinction_method none
_refine_ls_goodness_of_fit_ref 1.069
_refine_ls_hydrogen_treatment constr
_refine_ls_number_parameters 246
_refine_ls_number_reflns 3298
_refine_ls_number_restraints 0
_refine_ls_R_factor_all 0.0358
_refine_ls_R_factor_gt 0.0337
_refine_ls_shift/su_max 0.001
_refine_ls_structure_factor_coef Fsqd
_refine_ls_weighting_details 'w = 1/[\s^2^(Fo^2^)+(0.0360P)^2^+0.5553P] where P=(Fo^2^+2Fc^2^)/3'
_refine_ls_weighting_scheme calc
_refine_ls_wR_factor_gt 0.0813
_refine_ls_wR_factor_ref 0.0826
_reflns_Friedel_coverage 0.000
_reflns_number_gt 3096
_reflns_number_total 3298
_reflns_threshold_expression F^2^>2.0\s(F^2^)
_cod_data_source_file d3cc06033k2.cif
_cod_data_source_block 2019Mar_sampleC
_cod_depositor_comments 'Adding full bibliography for 7132853.cif.'
_cod_database_code 7132853

loop_
_space_group_symop_id
_space_group_symop_operation_xyz
1 +X,+Y,+Z
2 1/2-X,1/2+Y,1/2-Z
3 -X,-Y,-Z
4 -1/2+X,-1/2-Y,-1/2+Z

loop_
_atom_site_label
_atom_site_type_symbol
_atom_site_fract_x
_atom_site_fract_y
_atom_site_fract_z
_atom_site_U_iso_or_equiv
_atom_site_adp_type
_atom_site_occupancy
_atom_site_site_symmetry_order
_atom_site_calc_flag
_atom_site_refinement_flags_posn
_atom_site_refinement_flags_adp
_atom_site_refinement_flags_occupancy
_atom_site_disorder_assembly
_atom_site_disorder_group
O1 O 0.20580(9) 0.27451(8) 0.64986(4) 0.0297(2) Uani 1 1 d . . . . .
O2 O 0.22265(8) 0.51077(8) 0.66420(4) 0.02786(19) Uani 1 1 d . . . . .
O3 O 0.37346(9) 0.13628(8) 0.69139(5) 0.0343(2) Uani 1 1 d . . . . .
O5 O 0.71157(9) 0.15480(9) 0.72492(4) 0.0328(2) Uani 1 1 d . . . . .
O4 O 0.42055(9) 0.60170(8) 0.71100(5) 0.0350(2) Uani 1 1 d . . . . .
C1 C 0.39050(12) 0.36482(11) 0.72971(6) 0.0241(2) Uani 1 1 d . . . . .
C2 C 0.55933(12) 0.34318(12) 0.74678(5) 0.0241(2) Uani 1 1 d . . . . .
H2 H 0.609059 0.432619 0.752882 0.029 Uiso 1 1 calc R U . . .
C3 C 0.52218(12) 0.28467(12) 0.81480(6) 0.0263(3) Uani 1 1 d . . . . .
H3 H 0.511135 0.184595 0.810380 0.032 Uiso 1 1 calc R U . . .
C4 C 0.36808(12) 0.35005(13) 0.80707(6) 0.0277(3) Uani 1 1 d . . . . .
H4A H 0.359877 0.437403 0.830518 0.033 Uiso 1 1 calc R U . . .
H4B H 0.286599 0.288693 0.818098 0.033 Uiso 1 1 calc R U . . .
C5 C 0.32365(12) 0.24819(12) 0.69031(6) 0.0251(2) Uani 1 1 d . . . . .
C6 C 0.12302(13) 0.39735(12) 0.65724(6) 0.0280(3) Uani 1 1 d . . . . .
C7 C 0.34800(12) 0.50180(12) 0.70206(6) 0.0253(2) Uani 1 1 d . . . . .
C8 C 0.03963(14) 0.41888(14) 0.59200(6) 0.0358(3) Uani 1 1 d . . . . .
H8A H 0.108872 0.420220 0.555922 0.043 Uiso 1 1 calc R U . . .
H8B H -0.013051 0.505121 0.593084 0.043 Uiso 1 1 calc R U . . .
H8C H -0.031171 0.345290 0.584536 0.043 Uiso 1 1 calc R U . . .
C9 C 0.02594(13) 0.38598(13) 0.71593(6) 0.0312(3) Uani 1 1 d . . . . .
H9A H 0.087326 0.382428 0.756979 0.037 Uiso 1 1 calc R U . . .
H9B H -0.033292 0.303506 0.711861 0.037 Uiso 1 1 calc R U . . .
H9C H -0.039354 0.464604 0.717104 0.037 Uiso 1 1 calc R U . . .
C10 C 0.64864(12) 0.25411(12) 0.70221(6) 0.0257(2) Uani 1 1 d . . . . .
C11 C 0.66034(12) 0.29244(12) 0.63100(6) 0.0270(3) Uani 1 1 d . . . . .
C12 C 0.64362(13) 0.42527(13) 0.60917(6) 0.0314(3) Uani 1 1 d . . . . .
H12 H 0.621367 0.494597 0.639776 0.038 Uiso 1 1 calc R U . . .
C13 C 0.65954(14) 0.45609(14) 0.54258(7) 0.0369(3) Uani 1 1 d . . . . .
H13 H 0.650626 0.546938 0.527853 0.044 Uiso 1 1 calc R U . . .
C14 C 0.68835(14) 0.35477(15) 0.49769(6) 0.0374(3) Uani 1 1 d . . . . .
H14 H 0.697221 0.375820 0.452019 0.045 Uiso 1 1 calc R U . . .
C15 C 0.70429(14) 0.22266(14) 0.51927(6) 0.0355(3) Uani 1 1 d . . . . .
H15 H 0.723587 0.153271 0.488243 0.043 Uiso 1 1 calc R U . . .
C16 C 0.69229(13) 0.19112(13) 0.58568(6) 0.0310(3) Uani 1 1 d . . . . .
H16 H 0.705760 0.100698 0.600415 0.037 Uiso 1 1 calc R U . . .
C17 C 0.62208(13) 0.31425(12) 0.87446(6) 0.0284(3) Uani 1 1 d . . . . .
C18 C 0.77401(14) 0.30682(14) 0.86982(7) 0.0366(3) Uani 1 1 d . . . . .
H18 H 0.814951 0.287539 0.828207 0.044 Uiso 1 1 calc R U . . .
C19 C 0.86637(16) 0.32724(16) 0.92523(8) 0.0459(4) Uani 1 1 d . . . . .
H19 H 0.970035 0.322635 0.921176 0.055 Uiso 1 1 calc R U . . .
C20 C 0.80921(18) 0.35419(15) 0.98626(7) 0.0457(4) Uani 1 1 d . . . . .
H20 H 0.872836 0.367091 1.024276 0.055 Uiso 1 1 calc R U . . .
C21 C 0.65897(19) 0.36217(15) 0.99143(7) 0.0459(4) Uani 1 1 d . . . . .
H21 H 0.618588 0.380850 1.033231 0.055 Uiso 1 1 calc R U . . .
C22 C 0.56606(16) 0.34306(14) 0.93586(7) 0.0389(3) Uani 1 1 d . . . . .
H22 H 0.462562 0.349846 0.939987 0.047 Uiso 1 1 calc R U . . .

loop_
_atom_site_aniso_label
_atom_site_aniso_U_11
_atom_site_aniso_U_22
_atom_site_aniso_U_33
_atom_site_aniso_U_23
_atom_site_aniso_U_13
_atom_site_aniso_U_12
O1 0.0256(4) 0.0272(4) 0.0358(5) -0.0058(3) -0.0053(3) 0.0015(3)
O2 0.0235(4) 0.0249(4) 0.0349(4) 0.0027(3) -0.0025(3) -0.0018(3)
O3 0.0313(5) 0.0233(5) 0.0479(5) -0.0035(4) -0.0032(4) 0.0014(4)
O5 0.0301(4) 0.0317(5) 0.0365(5) 0.0036(4) 0.0015(3) 0.0069(4)
O4 0.0269(4) 0.0232(4) 0.0545(6) -0.0027(4) -0.0026(4) -0.0031(4)
C1 0.0203(5) 0.0232(6) 0.0288(6) -0.0010(4) 0.0012(4) -0.0006(4)
C2 0.0203(5) 0.0245(6) 0.0275(6) 0.0004(4) -0.0007(4) -0.0014(4)
C3 0.0246(6) 0.0250(6) 0.0294(6) 0.0004(5) 0.0020(4) -0.0011(5)
C4 0.0241(6) 0.0312(6) 0.0281(6) -0.0012(5) 0.0033(4) -0.0016(5)
C5 0.0211(5) 0.0254(6) 0.0290(6) -0.0004(5) 0.0028(4) -0.0020(5)
C6 0.0232(6) 0.0231(6) 0.0375(6) -0.0012(5) -0.0027(5) -0.0006(5)
C7 0.0206(5) 0.0256(6) 0.0299(6) -0.0020(5) 0.0034(4) 0.0005(5)
C8 0.0298(6) 0.0375(7) 0.0396(7) 0.0008(6) -0.0072(5) -0.0002(5)
C9 0.0246(6) 0.0281(6) 0.0408(7) 0.0016(5) 0.0017(5) -0.0005(5)
C10 0.0186(5) 0.0262(6) 0.0322(6) -0.0001(5) 0.0000(4) -0.0018(4)
C11 0.0176(5) 0.0321(6) 0.0314(6) 0.0009(5) 0.0007(4) -0.0002(5)
C12 0.0248(6) 0.0330(7) 0.0365(6) 0.0016(5) 0.0037(5) 0.0040(5)
C13 0.0292(6) 0.0403(7) 0.0410(7) 0.0113(6) 0.0010(5) 0.0027(6)
C14 0.0282(6) 0.0540(9) 0.0299(6) 0.0054(6) -0.0005(5) -0.0038(6)
C15 0.0285(6) 0.0449(8) 0.0332(7) -0.0055(6) 0.0022(5) -0.0033(6)
C16 0.0251(6) 0.0330(7) 0.0351(6) -0.0008(5) 0.0015(5) -0.0014(5)
C17 0.0319(6) 0.0239(6) 0.0293(6) 0.0037(5) -0.0015(5) -0.0012(5)
C18 0.0329(7) 0.0411(8) 0.0354(7) 0.0015(6) -0.0034(5) 0.0035(6)
C19 0.0374(8) 0.0506(9) 0.0486(8) 0.0035(7) -0.0134(6) 0.0043(7)
C20 0.0582(9) 0.0386(8) 0.0385(8) 0.0043(6) -0.0198(7) 0.0002(7)
C21 0.0654(10) 0.0427(8) 0.0295(7) 0.0011(6) -0.0004(6) -0.0038(7)
C22 0.0393(7) 0.0434(8) 0.0342(7) 0.0009(6) 0.0032(5) -0.0043(6)

loop_
_atom_type_symbol
_atom_type_description
_atom_type_scat_dispersion_real
_atom_type_scat_dispersion_imag
_atom_type_scat_source
C C 0.0181 0.0091
;
International Tables for Crystallography
(Vol. C, Tables 4.2.6.8 and 6.1.1.4)
;
H H 0.0000 0.0000
;
International Tables for Crystallography
(Vol. C, Table 6.1.1.4)
;
O O 0.0492 0.0322
;
International Tables for Crystallography
(Vol. C, Tables 4.2.6.8 and 6.1.1.4)
;

loop_
_geom_angle_atom_site_label_1
_geom_angle_atom_site_label_2
_geom_angle_atom_site_label_3
_geom_angle
_geom_angle_site_symmetry_1
_geom_angle_site_symmetry_3
_geom_angle_publ_flag
C5 O1 C6 120.49(9) . . ?
C7 O2 C6 121.02(9) . . ?
C7 C1 C5 113.58(9) . . ?
C7 C1 C2 115.83(9) . . ?
C5 C1 C2 112.21(9) . . ?
C7 C1 C4 113.84(9) . . ?
C5 C1 C4 112.34(9) . . ?
C2 C1 C4 86.25(8) . . ?
C10 C2 C3 116.73(10) . . ?
C10 C2 C1 119.32(9) . . ?
C3 C2 C1 89.98(8) . . ?
C10 C2 H2 109.8 . . ?
C3 C2 H2 109.8 . . ?
C1 C2 H2 109.8 . . ?
C17 C3 C2 119.43(10) . . ?
C17 C3 C4 120.95(10) . . ?
C2 C3 C4 88.98(8) . . ?
C17 C3 H3 108.6 . . ?
C2 C3 H3 108.6 . . ?
C4 C3 H3 108.6 . . ?
C3 C4 C1 89.24(8) . . ?
C3 C4 H4A 113.8 . . ?
C1 C4 H4A 113.8 . . ?
C3 C4 H4B 113.8 . . ?
C1 C4 H4B 113.8 . . ?
H4A C4 H4B 111.0 . . ?
O3 C5 O1 118.80(10) . . ?
O3 C5 C1 123.56(10) . . ?
O1 C5 C1 117.57(10) . . ?
O1 C6 O2 109.77(9) . . ?
O1 C6 C8 106.03(10) . . ?
O2 C6 C8 105.44(10) . . ?
O1 C6 C9 110.00(10) . . ?
O2 C6 C9 111.45(10) . . ?
C8 C6 C9 113.90(10) . . ?
O4 C7 O2 118.55(10) . . ?
O4 C7 C1 123.69(10) . . ?
O2 C7 C1 117.75(10) . . ?
C6 C8 H8A 109.5 . . ?
C6 C8 H8B 109.5 . . ?
H8A C8 H8B 109.5 . . ?
C6 C8 H8C 109.5 . . ?
H8A C8 H8C 109.5 . . ?
H8B C8 H8C 109.5 . . ?
C6 C9 H9A 109.5 . . ?
C6 C9 H9B 109.5 . . ?
H9A C9 H9B 109.5 . . ?
C6 C9 H9C 109.5 . . ?
H9A C9 H9C 109.5 . . ?
H9B C9 H9C 109.5 . . ?
O5 C10 C11 121.10(10) . . ?
O5 C10 C2 120.12(10) . . ?
C11 C10 C2 118.77(10) . . ?
C12 C11 C16 119.71(11) . . ?
C12 C11 C10 122.18(11) . . ?
C16 C11 C10 118.09(11) . . ?
C13 C12 C11 119.87(12) . . ?
C13 C12 H12 120.1 . . ?
C11 C12 H12 120.1 . . ?
C14 C13 C12 120.12(13) . . ?
C14 C13 H13 119.9 . . ?
C12 C13 H13 119.9 . . ?
C13 C14 C15 120.04(12) . . ?
C13 C14 H14 120.0 . . ?
C15 C14 H14 120.0 . . ?
C16 C15 C14 120.41(12) . . ?
C16 C15 H15 119.8 . . ?
C14 C15 H15 119.8 . . ?
C15 C16 C11 119.82(12) . . ?
C15 C16 H16 120.1 . . ?
C11 C16 H16 120.1 . . ?
C22 C17 C18 118.15(12) . . ?
C22 C17 C3 121.42(11) . . ?
C18 C17 C3 120.36(11) . . ?
C19 C18 C17 120.70(13) . . ?
C19 C18 H18 119.7 . . ?
C17 C18 H18 119.7 . . ?
C20 C19 C18 120.60(14) . . ?
C20 C19 H19 119.7 . . ?
C18 C19 H19 119.7 . . ?
C21 C20 C19 119.22(13) . . ?
C21 C20 H20 120.4 . . ?
C19 C20 H20 120.4 . . ?
C20 C21 C22 120.34(14) . . ?
C20 C21 H21 119.8 . . ?
C22 C21 H21 119.8 . . ?
C17 C22 C21 120.98(13) . . ?
C17 C22 H22 119.5 . . ?
C21 C22 H22 119.5 . . ?

loop_
_geom_bond_atom_site_label_1
_geom_bond_atom_site_label_2
_geom_bond_distance
_geom_bond_site_symmetry_2
_geom_bond_publ_flag
O1 C5 1.3457(14) . ?
O1 C6 1.4414(14) . ?
O2 C7 1.3489(14) . ?
O2 C6 1.4464(14) . ?
O3 C5 1.1973(14) . ?
O5 C10 1.2181(14) . ?
O4 C7 1.1988(14) . ?
C1 C7 1.5111(16) . ?
C1 C5 1.5153(16) . ?
C1 C2 1.5740(15) . ?
C1 C4 1.5866(15) . ?
C2 C10 1.5168(16) . ?
C2 C3 1.5377(15) . ?
C2 H2 1.0000 . ?
C3 C17 1.5065(16) . ?
C3 C4 1.5454(16) . ?
C3 H3 1.0000 . ?
C4 H4A 0.9900 . ?
C4 H4B 0.9900 . ?
C6 C8 1.5066(16) . ?
C6 C9 1.5071(17) . ?
C8 H8A 0.9800 . ?
C8 H8B 0.9800 . ?
C8 H8C 0.9800 . ?
C9 H9A 0.9800 . ?
C9 H9B 0.9800 . ?
C9 H9C 0.9800 . ?
C10 C11 1.4921(16) . ?
C11 C12 1.3937(17) . ?
C11 C16 1.3950(17) . ?
C12 C13 1.3890(18) . ?
C12 H12 0.9500 . ?
C13 C14 1.383(2) . ?
C13 H13 0.9500 . ?
C14 C15 1.385(2) . ?
C14 H14 0.9500 . ?
C15 C16 1.3826(18) . ?
C15 H15 0.9500 . ?
C16 H16 0.9500 . ?
C17 C22 1.3858(18) . ?
C17 C18 1.3897(18) . ?
C18 C19 1.3850(19) . ?
C18 H18 0.9500 . ?
C19 C20 1.380(2) . ?
C19 H19 0.9500 . ?
C20 C21 1.376(2) . ?
C20 H20 0.9500 . ?
C21 C22 1.389(2) . ?
C21 H21 0.9500 . ?
C22 H22 0.9500 . ?

loop_
_geom_torsion_atom_site_label_1
_geom_torsion_atom_site_label_2
_geom_torsion_atom_site_label_3
_geom_torsion_atom_site_label_4
_geom_torsion
_geom_torsion_site_symmetry_1
_geom_torsion_site_symmetry_2
_geom_torsion_site_symmetry_3
_geom_torsion_site_symmetry_4
_geom_torsion_publ_flag
C7 C1 C2 C10 -106.71(12) . . . . ?
C5 C1 C2 C10 25.95(14) . . . . ?
C4 C1 C2 C10 138.57(10) . . . . ?
C7 C1 C2 C3 132.25(10) . . . . ?
C5 C1 C2 C3 -95.09(10) . . . . ?
C4 C1 C2 C3 17.53(8) . . . . ?
C10 C2 C3 C17 93.29(13) . . . . ?
C1 C2 C3 C17 -143.46(10) . . . . ?
C10 C2 C3 C4 -141.22(10) . . . . ?
C1 C2 C3 C4 -17.98(8) . . . . ?
C17 C3 C4 C1 142.04(11) . . . . ?
C2 C3 C4 C1 17.83(8) . . . . ?
C7 C1 C4 C3 -134.08(10) . . . . ?
C5 C1 C4 C3 95.05(10) . . . . ?
C2 C1 C4 C3 -17.44(8) . . . . ?
C6 O1 C5 O3 166.35(10) . . . . ?
C6 O1 C5 C1 -16.54(15) . . . . ?
C7 C1 C5 O3 157.95(11) . . . . ?
C2 C1 C5 O3 24.19(16) . . . . ?
C4 C1 C5 O3 -71.05(14) . . . . ?
C7 C1 C5 O1 -19.01(14) . . . . ?
C2 C1 C5 O1 -152.77(9) . . . . ?
C4 C1 C5 O1 111.99(11) . . . . ?
C5 O1 C6 O2 46.30(13) . . . . ?
C5 O1 C6 C8 159.73(10) . . . . ?
C5 O1 C6 C9 -76.68(12) . . . . ?
C7 O2 C6 O1 -41.47(13) . . . . ?
C7 O2 C6 C8 -155.28(10) . . . . ?
C7 O2 C6 C9 80.65(12) . . . . ?
C6 O2 C7 O4 -173.57(10) . . . . ?
C6 O2 C7 C1 7.67(15) . . . . ?
C5 C1 C7 O4 -155.34(11) . . . . ?
C2 C1 C7 O4 -23.31(16) . . . . ?
C4 C1 C7 O4 74.41(14) . . . . ?
C5 C1 C7 O2 23.36(14) . . . . ?
C2 C1 C7 O2 155.38(9) . . . . ?
C4 C1 C7 O2 -106.89(11) . . . . ?
C3 C2 C10 O5 -14.35(15) . . . . ?
C1 C2 C10 O5 -120.76(12) . . . . ?
C3 C2 C10 C11 167.05(10) . . . . ?
C1 C2 C10 C11 60.64(14) . . . . ?
O5 C10 C11 C12 -153.69(11) . . . . ?
C2 C10 C11 C12 24.89(16) . . . . ?
O5 C10 C11 C16 24.90(16) . . . . ?
C2 C10 C11 C16 -156.52(10) . . . . ?
C16 C11 C12 C13 -0.32(17) . . . . ?
C10 C11 C12 C13 178.25(11) . . . . ?
C11 C12 C13 C14 1.59(18) . . . . ?
C12 C13 C14 C15 -1.28(19) . . . . ?
C13 C14 C15 C16 -0.31(19) . . . . ?
C14 C15 C16 C11 1.58(18) . . . . ?
C12 C11 C16 C15 -1.26(17) . . . . ?
C10 C11 C16 C15 -179.89(10) . . . . ?
C2 C3 C17 C22 139.25(12) . . . . ?
C4 C3 C17 C22 30.93(17) . . . . ?
C2 C3 C17 C18 -43.87(16) . . . . ?
C4 C3 C17 C18 -152.19(12) . . . . ?
C22 C17 C18 C19 0.2(2) . . . . ?
C3 C17 C18 C19 -176.75(12) . . . . ?
C17 C18 C19 C20 0.6(2) . . . . ?
C18 C19 C20 C21 -0.7(2) . . . . ?
C19 C20 C21 C22 0.1(2) . . . . ?
C18 C17 C22 C21 -0.9(2) . . . . ?
C3 C17 C22 C21 176.08(12) . . . . ?
C20 C21 C22 C17 0.7(2) . . . . ?
